data_2220749
loop_
_publ_author_name
'Liu, YingChun'
'Li, XiaoYu'

_publ_section_title
;
 Perhydrobenzimidazole-2-thione
;
_journal_coeditor_code CV2499
_journal_issue 2
_journal_name_full 'Acta Crystallographica Section E'
_journal_page_first o248
_journal_paper_doi 10.1107/S1600536808043894
_journal_volume 65
_journal_year 2009
_chemical_formula_iupac 'C7 H12 N2 S'
_chemical_formula_moiety 'C7 H12 N2 S'
_chemical_formula_sum 'C7 H12 N2 S'
_chemical_formula_weight 156.25
_chemical_name_systematic
;
Perhydrobenzimidazole-2-thione
;
_space_group_IT_number 11
_symmetry_cell_setting monoclinic
_symmetry_space_group_name_Hall '-P 2yb'
_symmetry_space_group_name_H-M 'P 1 21/m 1'
_atom_sites_solution_hydrogens geom
_atom_sites_solution_primary direct
_atom_sites_solution_secondary difmap
_audit_creation_method SHELXL-97
_cell_angle_alpha 90.00
_cell_angle_beta 98.208(4)
_cell_angle_gamma 90.00
_cell_formula_units_Z 2
_cell_length_a 5.7459(16)
_cell_length_b 8.543(2)
_cell_length_c 8.816(2)
_cell_measurement_reflns_used 1728
_cell_measurement_temperature 293(2)
_cell_measurement_theta_max 24.58
_cell_measurement_theta_min 2.33
_cell_volume 428.32(18)
_computing_cell_refinement 'SAINT (Bruker, 1999)'
_computing_data_collection 'SMART (Bruker, 1997)'
_computing_data_reduction 'SAINT (Bruker, 1999)'
_computing_molecular_graphics 'SHELXTL (Sheldrick, 2008)'
_computing_publication_material 'SHELXTL (Sheldrick, 2008)'
_computing_structure_refinement 'SHELXL97 (Sheldrick, 2008)'
_computing_structure_solution 'SHELXS97 (Sheldrick, 2008)'
_diffrn_ambient_temperature 293(2)
_diffrn_measured_fraction_theta_full 0.988
_diffrn_measured_fraction_theta_max 0.988
_diffrn_measurement_device_type 'Bruker SMART CCD area-detector'
_diffrn_measurement_method '\f and \w'
_diffrn_radiation_monochromator graphite
_diffrn_radiation_source 'fine-focus sealed tube'
_diffrn_radiation_type MoK\a
_diffrn_radiation_wavelength 0.71073
_diffrn_reflns_av_R_equivalents 0.0193
_diffrn_reflns_av_sigmaI/netI 0.0147
_diffrn_reflns_limit_h_max 7
_diffrn_reflns_limit_h_min -7
_diffrn_reflns_limit_k_max 10
_diffrn_reflns_limit_k_min -9
_diffrn_reflns_limit_l_max 11
_diffrn_reflns_limit_l_min -11
_diffrn_reflns_number 4541
_diffrn_reflns_theta_full 26.48
_diffrn_reflns_theta_max 26.48
_diffrn_reflns_theta_min 2.33
_exptl_absorpt_coefficient_mu 0.308
_exptl_absorpt_correction_T_max 0.9699
_exptl_absorpt_correction_T_min 0.9310
_exptl_absorpt_correction_type multi-scan
_exptl_absorpt_process_details '(SADABS; Sheldrick, 1996)'
_exptl_crystal_colour colourless
_exptl_crystal_density_diffrn 1.211
_exptl_crystal_density_method 'not measured'
_exptl_crystal_description block
_exptl_crystal_F_000 168
_exptl_crystal_size_max 0.20
_exptl_crystal_size_mid 0.10
_exptl_crystal_size_min 0.10
_refine_diff_density_max 0.189
_refine_diff_density_min -0.140
_refine_ls_extinction_method none
_refine_ls_goodness_of_fit_ref 1.029
_refine_ls_hydrogen_treatment constr
_refine_ls_matrix_type full
_refine_ls_number_parameters 91
_refine_ls_number_reflns 934
_refine_ls_number_restraints 6
_refine_ls_restrained_S_all 1.028
_refine_ls_R_factor_all 0.0558
_refine_ls_R_factor_gt 0.0471
_refine_ls_shift/su_max 0.009
_refine_ls_shift/su_mean 0.002
_refine_ls_structure_factor_coef Fsqd
_refine_ls_weighting_details 'calc w=1/[\s^2^(Fo^2^)+(0.1091P)^2^+0.0156P] where P=(Fo^2^+2Fc^2^)/3'
_refine_ls_weighting_scheme calc
_refine_ls_wR_factor_gt 0.1448
_refine_ls_wR_factor_ref 0.1542
_reflns_number_gt 740
_reflns_number_total 934
_reflns_threshold_expression I>2\s(I)
_cod_data_source_file cv2499.cif
_cod_data_source_block I
_cod_depositor_comments
;
The following automatic conversions were performed:
'_symmetry_cell_setting' value 'Monoclinic' changed to 'monoclinic'
according to '/home/saulius/struct/CIF-dictionaries/cif_core.dic'
dictionary named 'cif_core.dic' version 2.4.1 from 2010-06-29.

Automatic conversion script
Id: cif_fix_enum 1527 2010-12-29 10:47:43Z saulius 

The following automatic conversions were performed:

'_symmetry_cell_setting' value 'Monoclinic' changed to 'monoclinic'
according to /home/saulius/struct/CIF-dictionaries/cif_core.dic
dictionary named 'cif_core.dic' version 2.4.1 from 2010-06-29.

Automatic conversion script
Id: cif_fix_values 1715 2011-07-08 13:25:40Z adriana 
;
_cod_original_cell_volume 428.3(2)
_cod_original_sg_symbol_H-M 'P 21/m'
_cod_database_code 2220749
_cod_database_fobs_code 2220749

loop_
_symmetry_equiv_pos_as_xyz
'x, y, z'
'-x, y+1/2, -z'
'-x, -y, -z'
'x, -y-1/2, z'

loop_
_atom_site_type_symbol
_atom_site_label
_atom_site_fract_x
_atom_site_fract_y
_atom_site_fract_z
_atom_site_U_iso_or_equiv
_atom_site_adp_type
_atom_site_calc_flag
_atom_site_refinement_flags
_atom_site_occupancy
_atom_site_disorder_assembly
_atom_site_disorder_group
C C2 0.8296(4) 0.2500 0.9716(3) 0.0734(7) Uani d SD 1 . .
S S1A 1.0495(14) 0.2500 1.1194(10) 0.0811(15) Uani d SPD 0.50 A 1
N N1A 0.746(3) 0.1176(10) 0.9007(16) 0.095(4) Uani d PD 0.50 . 1
H H1A 0.8101 0.0266 0.9121 0.113 Uiso calc PR 0.50 . 1
C C3A 0.534(2) 0.1541(15) 0.8039(15) 0.102(4) Uani d PD 0.50 . 1
H H3A 0.4166 0.1316 0.8715 0.122 Uiso calc PR 0.50 . 1
C C4A 0.4237(9) 0.0818(6) 0.6596(6) 0.0974(14) Uani d PD 0.50 . 1
H H4A1 0.3843 -0.0258 0.6803 0.117 Uiso calc PR 0.50 . 1
H H4A2 0.5382 0.0796 0.5887 0.117 Uiso calc PR 0.50 . 1
C C5A 0.2070(17) 0.1621(11) 0.5834(11) 0.119(6) Uani d PD 0.50 . 1
H H5A1 0.0758 0.1270 0.6327 0.143 Uiso calc PR 0.50 . 1
H H5A2 0.1779 0.1270 0.4777 0.143 Uiso calc PR 0.50 . 1
S S1B 1.0773(15) 0.2500 1.0974(10) 0.088(2) Uani d SPD 0.50 A 2
N N1B 0.697(2) 0.3722(7) 0.9103(13) 0.0720(19) Uani d PD 0.50 . 2
H H1B 0.7108 0.4663 0.9453 0.086 Uiso calc PR 0.50 . 2
C C3B 0.5339(13) 0.3261(13) 0.7810(14) 0.0718(18) Uani d PD 0.50 . 2
H H3B 0.6275 0.3463 0.6985 0.086 Uiso calc PR 0.50 . 2
C C4B 0.3201(9) 0.4183(6) 0.7250(7) 0.0994(15) Uani d PD 0.50 . 2
H H4B1 0.3630 0.5236 0.6986 0.119 Uiso calc PR 0.50 . 2
H H4B2 0.2188 0.4249 0.8039 0.119 Uiso calc PR 0.50 . 2
C C5B 0.1951(16) 0.3360(13) 0.5860(11) 0.121(6) Uani d PD 0.50 . 2
H H5B1 0.0328 0.3707 0.5709 0.146 Uiso calc PR 0.50 . 2
H H5B2 0.2648 0.3707 0.4979 0.146 Uiso calc PR 0.50 . 2

loop_
_atom_site_aniso_label
_atom_site_aniso_U_11
_atom_site_aniso_U_22
_atom_site_aniso_U_33
_atom_site_aniso_U_12
_atom_site_aniso_U_13
_atom_site_aniso_U_23
C2 0.0817(15) 0.0481(12) 0.0918(16) 0.000 0.0170(12) 0.000
S1A 0.094(2) 0.0635(17) 0.0790(14) 0.000 -0.010(3) 0.000
N1A 0.079(6) 0.063(4) 0.136(6) 0.015(2) -0.001(4) -0.013(3)
C3A 0.141(8) 0.044(3) 0.118(7) -0.013(3) 0.008(5) 0.009(4)
C4A 0.096(3) 0.074(3) 0.119(4) 0.003(3) 0.000(3) -0.018(3)
C5A 0.112(7) 0.091(8) 0.134(8) -0.016(5) -0.050(5) -0.018(6)
S1B 0.105(2) 0.0474(14) 0.114(4) 0.000 0.0191(14) 0.000
N1B 0.077(5) 0.0334(19) 0.102(3) -0.008(2) 0.002(3) -0.002(2)
C3B 0.063(3) 0.052(3) 0.096(3) 0.006(2) -0.003(2) -0.014(3)
C4B 0.096(4) 0.070(3) 0.130(4) 0.022(3) 0.009(3) 0.010(3)
C5B 0.098(7) 0.122(11) 0.148(9) -0.009(5) 0.030(5) -0.011(6)

loop_
_atom_type_symbol
_atom_type_description
_atom_type_scat_dispersion_real
_atom_type_scat_dispersion_imag
_atom_type_scat_source
C C 0.0033 0.0016 'International Tables Vol C Tables 4.2.6.8 and 6.1.1.4'
H H 0.0000 0.0000 'International Tables Vol C Tables 4.2.6.8 and 6.1.1.4'
N N 0.0061 0.0033 'International Tables Vol C Tables 4.2.6.8 and 6.1.1.4'
S S 0.1246 0.1234 'International Tables Vol C Tables 4.2.6.8 and 6.1.1.4'

loop_
_geom_angle_atom_site_label_1
_geom_angle_atom_site_label_2
_geom_angle_atom_site_label_3
_geom_angle_site_symmetry_1
_geom_angle_site_symmetry_3
_geom_angle
_geom_angle_publ_flag
N1A C2 N1A . 4_565 114.2(10) ?
N1A C2 N1B . . 108.6(3) ?
N1A C2 N1B 4_565 4_565 108.6(3) ?
N1B C2 N1B . 4_565 100.6(9) ?
N1A C2 S1B . . 121.3(5) ?
N1A C2 S1B 4_565 . 121.3(6) ?
N1B C2 S1B . . 129.6(4) ?
N1B C2 S1B 4_565 . 129.6(4) ?
N1A C2 S1A . . 122.6(5) ?
N1A C2 S1A 4_565 . 122.6(5) ?
N1B C2 S1A . . 128.7(4) ?
N1B C2 S1A 4_565 . 128.7(4) ?
C2 N1A C3A . . 108.2(8) ?
C2 N1A H1A . . 125.9 ?
C3A N1A H1A . . 125.9 ?
N1A C3A C4A . . 130.7(11) ?
N1A C3A C3A . 4_565 102.7(5) ?
C4A C3A C3A . 4_565 114.8(6) ?
N1A C3A H3A . . 101.3 ?
C4A C3A H3A . . 101.3 ?
C3A C3A H3A 4_565 . 101.3 ?
C3A C4A C5A . . 115.0(7) ?
C3A C4A H4A1 . . 108.5 ?
C5A C4A H4A1 . . 108.5 ?
C3A C4A H4A2 . . 108.5 ?
C5A C4A H4A2 . . 108.5 ?
H4A1 C4A H4A2 . . 107.5 ?
C4A C5A C5A . 4_565 117.3(4) ?
C4A C5A H5A1 . . 108.0 ?
C5A C5A H5A1 4_565 . 108.0 ?
C4A C5A H5A2 . . 108.0 ?
C5A C5A H5A2 4_565 . 108.0 ?
H5A1 C5A H5A2 . . 107.2 ?
C2 N1B C3B . . 111.9(5) ?
C2 N1B H1B . . 124.0 ?
C3B N1B H1B . . 124.0 ?
C3B C3B N1B 4_565 . 106.0(4) ?
C3B C3B C4B 4_565 . 122.1(5) ?
N1B C3B C4B . . 122.6(11) ?
C3B C3B H3B 4_565 . 100.1 ?
N1B C3B H3B . . 100.1 ?
C4B C3B H3B . . 100.1 ?
C3B C4B C5B . . 107.4(7) ?
C3B C4B H4B1 . . 110.2 ?
C5B C4B H4B1 . . 110.2 ?
C3B C4B H4B2 . . 110.2 ?
C5B C4B H4B2 . . 110.2 ?
H4B1 C4B H4B2 . . 108.5 ?
C5B C5B C4B 4_565 . 117.9(5) ?
C5B C5B H5B1 4_565 . 107.8 ?
C4B C5B H5B1 . . 107.8 ?
C5B C5B H5B2 4_565 . 107.8 ?
C4B C5B H5B2 . . 107.8 ?
H5B1 C5B H5B2 . . 107.2 ?

loop_
_geom_bond_atom_site_label_1
_geom_bond_atom_site_label_2
_geom_bond_site_symmetry_2
_geom_bond_distance
_geom_bond_publ_flag
C2 N1A . 1.348(6) ?
C2 N1A 4_565 1.348(6) ?
C2 N1B . 1.357(5) ?
C2 N1B 4_565 1.357(5) ?
C2 S1B . 1.675(5) ?
C2 S1A . 1.680(4) ?
N1A C3A . 1.420(8) ?
N1A H1A . 0.8600 ?
C3A C4A . 1.473(8) ?
C3A C3A 4_565 1.64(3) ?
C3A H3A . 0.9800 ?
C4A C5A . 1.494(7) ?
C4A H4A1 . 0.9700 ?
C4A H4A2 . 0.9700 ?
C5A C5A 4_565 1.502(19) ?
C5A H5A1 . 0.9700 ?
C5A H5A2 . 0.9700 ?
N1B C3B . 1.426(7) ?
N1B H1B . 0.8600 ?
C3B C3B 4_565 1.30(2) ?
C3B C4B . 1.483(7) ?
C3B H3B . 0.9800 ?
C4B C5B . 1.504(7) ?
C4B H4B1 . 0.9700 ?
C4B H4B2 . 0.9700 ?
C5B C5B 4_565 1.47(2) ?
C5B H5B1 . 0.9700 ?
C5B H5B2 . 0.9700 ?

loop_
_geom_hbond_atom_site_label_D
_geom_hbond_atom_site_label_H
_geom_hbond_atom_site_label_A
_geom_hbond_site_symmetry_A
_geom_hbond_distance_DH
_geom_hbond_distance_HA
_geom_hbond_distance_DA
_geom_hbond_angle_DHA
N1A H1A S1A 2_747 0.86 2.53 3.367(11) 166
N1B H1B S1B 3_767 0.86 2.76 3.483(11) 142

loop_
_geom_torsion_atom_site_label_1
_geom_torsion_atom_site_label_2
_geom_torsion_atom_site_label_3
_geom_torsion_atom_site_label_4
_geom_torsion_site_symmetry_1
_geom_torsion_site_symmetry_2
_geom_torsion_site_symmetry_3
_geom_torsion_site_symmetry_4
_geom_torsion
_geom_torsion_publ_flag
N1A C2 N1A C3A 4_565 . . . -21(2) ?
N1B C2 N1A C3A . . . . -7.6(10) ?
N1B C2 N1A C3A 4_565 . . . 47(3) ?
S1B C2 N1A C3A . . . . 179.0(10) ?
S1A C2 N1A C3A . . . . 168.3(11) ?
C2 N1A C3A C4A . . . . 151.0(13) ?
C2 N1A C3A C3A . . . 4_565 11.4(13) ?
N1A C3A C4A C5A . . . . -175.2(15) ?
C3A C3A C4A C5A 4_565 . . . -39.3(9) ?
C3A C4A C5A C5A . . . 4_565 40.4(9) ?
N1A C2 N1B C3B . . . . -6.9(9) ?
N1A C2 N1B C3B 4_565 . . . 110(5) ?
N1B C2 N1B C3B 4_565 . . . -18(2) ?
S1B C2 N1B C3B . . . . 165.7(10) ?
S1A C2 N1B C3B . . . . 177.5(9) ?
C2 N1B C3B C3B . . . 4_565 11.8(14) ?
C2 N1B C3B C4B . . . . 159.0(10) ?
C3B C3B C4B C5B 4_565 . . . -39.2(8) ?
N1B C3B C4B C5B . . . . 178.7(11) ?
C3B C4B C5B C5B . . . 4_565 37.3(8) ?
